data_1517549
loop_
_publ_author_name
'Tang, Ruizhi'
'Zhang, Fan'
'Fu, Yubin'
'Xu, Qing'
'Wang, Xinyang'
'Zhuang, Xiaodong'
'Wu, Dongqing'
'Giannakopoulos, Angelos'
'Beljonne, David'
'Feng, Xinliang'

_publ_section_title
;
 Efficient approach to electron-deficient 1,2,7,8-tetraazaperylene
 derivatives.
;
_journal_issue 18
_journal_name_full 'Organic letters'
_journal_page_first 4726
_journal_page_last 4729
_journal_paper_doi 10.1021/ol502109y
_journal_volume 16
_journal_year 2014
_chemical_formula_sum 'C26 H28 N4'
_chemical_formula_weight 396.52
_chemical_name_systematic
; 
 ? 
;
_space_group_IT_number 14
_symmetry_cell_setting monoclinic
_symmetry_space_group_name_Hall '-P 2ybc'
_symmetry_space_group_name_H-M 'P 1 21/c 1'
_atom_sites_solution_hydrogens geom
_atom_sites_solution_primary direct
_atom_sites_solution_secondary difmap
_audit_creation_method SHELXL-97
_cell_angle_alpha 90.00
_cell_angle_beta 105.4830(10)
_cell_angle_gamma 90.00
_cell_formula_units_Z 2
_cell_length_a 4.7073(2)
_cell_length_b 28.2422(10)
_cell_length_c 8.1072(3)
_cell_measurement_temperature 296(2)
_cell_volume 1038.69(7)
_computing_structure_refinement 'SHELXL-97 (Sheldrick, 2008)'
_computing_structure_solution 'SHELXS-97 (Sheldrick, 2008)'
_diffrn_ambient_temperature 296(2)
_diffrn_measured_fraction_theta_full 0.998
_diffrn_measured_fraction_theta_max 0.998
_diffrn_radiation_monochromator graphite
_diffrn_radiation_source 'fine-focus sealed tube'
_diffrn_radiation_type MoK\a
_diffrn_radiation_wavelength 0.71073
_diffrn_reflns_av_R_equivalents 0.0212
_diffrn_reflns_av_sigmaI/netI 0.0134
_diffrn_reflns_limit_h_max 5
_diffrn_reflns_limit_h_min -5
_diffrn_reflns_limit_k_max 33
_diffrn_reflns_limit_k_min -33
_diffrn_reflns_limit_l_max 9
_diffrn_reflns_limit_l_min -9
_diffrn_reflns_number 11999
_diffrn_reflns_theta_full 25.01
_diffrn_reflns_theta_max 25.01
_diffrn_reflns_theta_min 2.70
_exptl_absorpt_coefficient_mu 0.076
_exptl_absorpt_correction_T_max 0.9879
_exptl_absorpt_correction_T_min 0.9673
_exptl_absorpt_correction_type multi-scan
_exptl_absorpt_process_details sadabs
_exptl_crystal_colour colorless
_exptl_crystal_density_diffrn 1.268
_exptl_crystal_density_method 'not measured'
_exptl_crystal_description block
_exptl_crystal_F_000 424
_exptl_crystal_size_max 0.44
_exptl_crystal_size_mid 0.39
_exptl_crystal_size_min 0.16
_refine_diff_density_max 0.145
_refine_diff_density_min -0.129
_refine_diff_density_rms 0.028
_refine_ls_extinction_method none
_refine_ls_goodness_of_fit_ref 1.040
_refine_ls_hydrogen_treatment constr
_refine_ls_matrix_type full
_refine_ls_number_parameters 136
_refine_ls_number_reflns 1838
_refine_ls_number_restraints 0
_refine_ls_restrained_S_all 1.040
_refine_ls_R_factor_all 0.0442
_refine_ls_R_factor_gt 0.0344
_refine_ls_shift/su_max 0.000
_refine_ls_shift/su_mean 0.000
_refine_ls_structure_factor_coef Fsqd
_refine_ls_weighting_details 'calc w=1/[\s^2^(Fo^2^)+(0.0481P)^2^+0.2082P] where P=(Fo^2^+2Fc^2^)/3'
_refine_ls_weighting_scheme calc
_refine_ls_wR_factor_gt 0.0907
_refine_ls_wR_factor_ref 0.0999
_reflns_number_gt 1497
_reflns_number_total 1838
_reflns_threshold_expression >2sigma(I)
_cod_data_source_file ol502109y_si_002.cif
_cod_data_source_block z
_cod_depositor_comments
;
The following automatic conversions were performed:

'_symmetry_cell_setting' value 'Monoclinic' changed to 'monoclinic'
according to
/home/saulius/struct/COD-crude-data--automatic-downloads/rss-feeds/ACS/lib/dictionaries/cif_core.dic
dictionary named 'cif_core.dic' version 2.4.2 from 2011-04-26.

Automatic conversion script
Id: cif_fix_values 2281 2013-09-26 08:29:07Z andrius 

 Adding full bibliography for 1517549.cif.
;
_cod_original_sg_symbol_H-M P2(1)/c
_cod_database_code 1517549

loop_
_symmetry_equiv_pos_as_xyz
'x, y, z'
'-x, y+1/2, -z+1/2'
'-x, -y, -z'
'x, -y-1/2, z-1/2'

loop_
_atom_site_label
_atom_site_type_symbol
_atom_site_fract_x
_atom_site_fract_y
_atom_site_fract_z
_atom_site_U_iso_or_equiv
_atom_site_adp_type
_atom_site_occupancy
_atom_site_symmetry_multiplicity
_atom_site_calc_flag
_atom_site_refinement_flags
N1 N 0.5985(2) 0.42221(4) 1.22578(15) 0.0459(3) Uani 1 1 d .
N2 N 0.4271(2) 0.45828(4) 1.25929(13) 0.0433(3) Uani 1 1 d .
C1 C 0.3539(3) 0.42658(4) 0.92471(16) 0.0350(3) Uani 1 1 d .
C2 C 0.3125(3) 0.41153(4) 0.75398(17) 0.0415(3) Uani 1 1 d .
H2A H 0.4314 0.3878 0.7287 0.050 Uiso 1 1 calc R
C3 C 0.0978(3) 0.43176(4) 0.62582(16) 0.0437(3) Uani 1 1 d .
H3A H 0.0715 0.4215 0.5137 0.052 Uiso 1 1 calc R
C4 C -0.0828(3) 0.46755(4) 0.66035(16) 0.0394(3) Uani 1 1 d .
H4A H -0.2301 0.4804 0.5714 0.047 Uiso 1 1 calc R
C5 C -0.0452(3) 0.48406(4) 0.82465(15) 0.0324(3) Uani 1 1 d .
C6 C 0.1757(3) 0.46317(4) 0.95905(14) 0.0315(3) Uani 1 1 d .
C7 C 0.2256(3) 0.47770(4) 1.13297(15) 0.0328(3) Uani 1 1 d .
C8 C 0.5652(3) 0.40686(4) 1.06862(16) 0.0385(3) Uani 1 1 d .
C9 C 0.7530(3) 0.36502(4) 1.05233(18) 0.0449(3) Uani 1 1 d .
H9A H 0.9217 0.3636 1.1518 0.054 Uiso 1 1 calc R
H9B H 0.8258 0.3690 0.9520 0.054 Uiso 1 1 calc R
C10 C 0.5799(3) 0.31869(4) 1.03709(19) 0.0471(4) Uani 1 1 d .
H10A H 0.4854 0.3171 1.1296 0.056 Uiso 1 1 calc R
H10B H 0.4259 0.3189 0.9302 0.056 Uiso 1 1 calc R
C11 C 0.7666(3) 0.27462(4) 1.04261(19) 0.0482(4) Uani 1 1 d .
H11A H 0.8661 0.2766 0.9523 0.058 Uiso 1 1 calc R
H11B H 0.9166 0.2737 1.1511 0.058 Uiso 1 1 calc R
C12 C 0.5915(4) 0.22919(5) 1.0218(2) 0.0563(4) Uani 1 1 d .
H12A H 0.4481 0.2294 0.9108 0.068 Uiso 1 1 calc R
H12B H 0.4840 0.2281 1.1085 0.068 Uiso 1 1 calc R
C13 C 0.7778(5) 0.18483(5) 1.0359(2) 0.0714(5) Uani 1 1 d .
H13A H 0.6528 0.1574 1.0220 0.107 Uiso 1 1 calc R
H13B H 0.9178 0.1839 1.1464 0.107 Uiso 1 1 calc R
H13C H 0.8806 0.1851 0.9484 0.107 Uiso 1 1 calc R

loop_
_atom_site_aniso_label
_atom_site_aniso_U_11
_atom_site_aniso_U_22
_atom_site_aniso_U_33
_atom_site_aniso_U_23
_atom_site_aniso_U_13
_atom_site_aniso_U_12
N1 0.0448(7) 0.0406(6) 0.0467(7) 0.0003(5) 0.0027(5) 0.0072(5)
N2 0.0461(6) 0.0412(6) 0.0380(6) 0.0006(5) 0.0031(5) 0.0065(5)
C1 0.0357(7) 0.0289(6) 0.0414(7) 0.0002(5) 0.0120(5) -0.0052(5)
C2 0.0484(8) 0.0344(6) 0.0451(7) -0.0044(5) 0.0183(6) -0.0009(6)
C3 0.0575(9) 0.0409(7) 0.0341(7) -0.0053(5) 0.0148(6) -0.0038(6)
C4 0.0455(7) 0.0391(7) 0.0319(6) 0.0015(5) 0.0071(5) -0.0026(5)
C5 0.0351(6) 0.0297(6) 0.0320(6) 0.0011(5) 0.0083(5) -0.0061(5)
C6 0.0327(6) 0.0276(6) 0.0340(6) 0.0010(5) 0.0087(5) -0.0069(5)
C7 0.0332(6) 0.0303(6) 0.0333(6) 0.0019(5) 0.0062(5) -0.0050(5)
C8 0.0353(7) 0.0331(6) 0.0454(7) -0.0002(5) 0.0082(6) -0.0037(5)
C9 0.0379(7) 0.0397(7) 0.0550(8) -0.0001(6) 0.0084(6) 0.0034(6)
C10 0.0425(8) 0.0398(7) 0.0576(8) 0.0020(6) 0.0112(6) 0.0022(6)
C11 0.0486(8) 0.0401(7) 0.0546(9) 0.0007(6) 0.0113(7) 0.0050(6)
C12 0.0634(10) 0.0411(8) 0.0652(10) 0.0013(7) 0.0187(8) 0.0017(7)
C13 0.0967(14) 0.0401(8) 0.0802(12) 0.0030(8) 0.0287(10) 0.0078(8)

loop_
_atom_type_symbol
_atom_type_description
_atom_type_scat_dispersion_real
_atom_type_scat_dispersion_imag
_atom_type_scat_source
C C 0.0033 0.0016 'International Tables Vol C Tables 4.2.6.8 and 6.1.1.4'
H H 0.0000 0.0000 'International Tables Vol C Tables 4.2.6.8 and 6.1.1.4'
N N 0.0061 0.0033 'International Tables Vol C Tables 4.2.6.8 and 6.1.1.4'

loop_
_geom_angle_atom_site_label_1
_geom_angle_atom_site_label_2
_geom_angle_atom_site_label_3
_geom_angle
_geom_angle_site_symmetry_3
C8 N1 N2 120.86(11) .
C7 N2 N1 119.70(11) .
C6 C1 C2 118.86(11) .
C6 C1 C8 116.58(11) .
C2 C1 C8 124.57(12) .
C3 C2 C1 120.04(12) .
C3 C2 H2A 120.0 .
C1 C2 H2A 120.0 .
C2 C3 C4 121.10(12) .
C2 C3 H3A 119.5 .
C4 C3 H3A 119.5 .
C5 C4 C3 120.73(12) .
C5 C4 H4A 119.6 .
C3 C4 H4A 119.6 .
C4 C5 C6 118.74(11) .
C4 C5 C7 122.79(11) 3_567
C6 C5 C7 118.47(10) 3_567
C1 C6 C5 120.51(11) .
C1 C6 C7 117.24(11) .
C5 C6 C7 122.24(11) .
N2 C7 C6 122.97(11) .
N2 C7 C5 117.75(11) 3_567
C6 C7 C5 119.28(11) 3_567
N1 C8 C1 122.64(12) .
N1 C8 C9 115.08(11) .
C1 C8 C9 122.18(11) .
C8 C9 C10 111.52(11) .
C8 C9 H9A 109.3 .
C10 C9 H9A 109.3 .
C8 C9 H9B 109.3 .
C10 C9 H9B 109.3 .
H9A C9 H9B 108.0 .
C11 C10 C9 114.06(11) .
C11 C10 H10A 108.7 .
C9 C10 H10A 108.7 .
C11 C10 H10B 108.7 .
C9 C10 H10B 108.7 .
H10A C10 H10B 107.6 .
C12 C11 C10 113.53(12) .
C12 C11 H11A 108.9 .
C10 C11 H11A 108.9 .
C12 C11 H11B 108.9 .
C10 C11 H11B 108.9 .
H11A C11 H11B 107.7 .
C11 C12 C13 113.99(14) .
C11 C12 H12A 108.8 .
C13 C12 H12A 108.8 .
C11 C12 H12B 108.8 .
C13 C12 H12B 108.8 .
H12A C12 H12B 107.6 .
C12 C13 H13A 109.5 .
C12 C13 H13B 109.5 .
H13A C13 H13B 109.5 .
C12 C13 H13C 109.5 .
H13A C13 H13C 109.5 .
H13B C13 H13C 109.5 .

loop_
_geom_bond_atom_site_label_1
_geom_bond_atom_site_label_2
_geom_bond_distance
_geom_bond_site_symmetry_2
N1 C8 1.3151(17) .
N1 N2 1.3710(15) .
N2 C7 1.3153(16) .
C1 C6 1.4050(17) .
C1 C2 1.4108(17) .
C1 C8 1.4288(17) .
C2 C3 1.3662(19) .
C2 H2A 0.9300 .
C3 C4 1.3964(18) .
C3 H3A 0.9300 .
C4 C5 1.3773(17) .
C4 H4A 0.9300 .
C5 C6 1.4182(17) .
C5 C7 1.4703(17) 3_567
C6 C7 1.4264(16) .
C7 C5 1.4704(17) 3_567
C8 C9 1.5023(17) .
C9 C10 1.5290(17) .
C9 H9A 0.9700 .
C9 H9B 0.9700 .
C10 C11 1.5175(18) .
C10 H10A 0.9700 .
C10 H10B 0.9700 .
C11 C12 1.5096(19) .
C11 H11A 0.9700 .
C11 H11B 0.9700 .
C12 C13 1.516(2) .
C12 H12A 0.9700 .
C12 H12B 0.9700 .
C13 H13A 0.9600 .
C13 H13B 0.9600 .
C13 H13C 0.9600 .

loop_
_geom_torsion_atom_site_label_1
_geom_torsion_atom_site_label_2
_geom_torsion_atom_site_label_3
_geom_torsion_atom_site_label_4
_geom_torsion
_geom_torsion_site_symmetry_1
_geom_torsion_site_symmetry_4
C8 N1 N2 C7 0.33(18) . .
C6 C1 C2 C3 -1.40(18) . .
C8 C1 C2 C3 177.99(12) . .
C1 C2 C3 C4 0.3(2) . .
C2 C3 C4 C5 1.3(2) . .
C3 C4 C5 C6 -1.63(18) . .
C3 C4 C5 C7 178.77(11) . 3_567
C2 C1 C6 C5 1.01(17) . .
C8 C1 C6 C5 -178.43(10) . .
C2 C1 C6 C7 -179.48(11) . .
C8 C1 C6 C7 1.08(16) . .
C4 C5 C6 C1 0.49(17) . .
C7 C5 C6 C1 -179.88(10) 3_567 .
C4 C5 C6 C7 -179.00(11) . .
C7 C5 C6 C7 0.62(18) 3_567 .
N1 N2 C7 C6 -0.38(18) . .
N1 N2 C7 C5 179.40(10) . 3_567
C1 C6 C7 N2 -0.36(18) . .
C5 C6 C7 N2 179.15(11) . .
C1 C6 C7 C5 179.86(10) . 3_567
C5 C6 C7 C5 -0.63(18) . 3_567
N2 N1 C8 C1 0.48(19) . .
N2 N1 C8 C9 -175.95(11) . .
C6 C1 C8 N1 -1.19(18) . .
C2 C1 C8 N1 179.40(12) . .
C6 C1 C8 C9 174.99(11) . .
C2 C1 C8 C9 -4.42(19) . .
N1 C8 C9 C10 98.74(14) . .
C1 C8 C9 C10 -77.71(16) . .
C8 C9 C10 C11 -172.74(12) . .
C9 C10 C11 C12 -178.16(13) . .
C10 C11 C12 C13 -177.11(13) . .
